data_4134464
loop_
_publ_author_name
'Chen, Lizhuang'
'Liao, Wei-Qiang'
'Ai, Yong'
'Li, Junyi'
'Deng, Siyu'
'Hou, Yunlong'
'Tang, Yuan-Yuan'

_publ_section_title
;
 Precise Molecular Design Toward Organic-Inorganic Zinc Chloride
 ABX<sub>3</sub> Ferroelectrics.
;
_journal_issue 13
_journal_name_full 'Journal of the American Chemical Society'
_journal_page_first 6236
_journal_page_last 6243
_journal_paper_doi 10.1021/jacs.0c00315
_journal_volume 142
_journal_year 2020
_chemical_formula_moiety 'Cl6 Zn2, 2(C4 H11 Cl N)'
_chemical_formula_sum 'C8 H22 Cl8 N2 Zn2'
_chemical_formula_weight 560.66
_space_group_crystal_system orthorhombic
_space_group_IT_number 33
_space_group_name_Hall 'P 2c -2n'
_space_group_name_H-M_alt 'P n a 21'
_atom_sites_solution_hydrogens geom
_audit_creation_method SHELXL-2014/7
_cell_angle_alpha 90
_cell_angle_beta 90
_cell_angle_gamma 90
_cell_formula_units_Z 4
_cell_length_a 28.8906(10)
_cell_length_b 7.1178(2)
_cell_length_c 10.2641(3)
_cell_measurement_reflns_used 8893
_cell_measurement_temperature 93(2)
_cell_measurement_theta_max 30.7250
_cell_measurement_theta_min 2.8080
_cell_volume 2110.68(11)
_computing_cell_refinement 'CrysAlisPro 1.171.39.46 (Rigaku OD, 2018)'
_computing_data_collection 'CrysAlisPro 1.171.39.46 (Rigaku OD, 2018)'
_computing_data_reduction 'CrysAlisPro 1.171.39.46 (Rigaku OD, 2018)'
_computing_molecular_graphics 'DIAMOND (Brandenburg & Putz, 2005)'
_computing_publication_material 'SHELXL-2014/7 (Sheldrick, 2014)'
_computing_structure_refinement 'SHELXL-2014/7 (Sheldrick, 2014)'
_computing_structure_solution 'SHELXL-2014/7 (Sheldrick, 2014)'
_diffrn_ambient_temperature 93(2)
_diffrn_measured_fraction_theta_full 0.998
_diffrn_measured_fraction_theta_max 0.998
_diffrn_measurement_device_type 'XtaLAB Synergy R, DW system, HyPix'
_diffrn_measurement_method 'four-circle diffractometer'
_diffrn_radiation_type MoK\a
_diffrn_radiation_wavelength 0.71073
_diffrn_reflns_av_R_equivalents 0.0237
_diffrn_reflns_av_unetI/netI 0.0201
_diffrn_reflns_Laue_measured_fraction_full 0.998
_diffrn_reflns_Laue_measured_fraction_max 0.998
_diffrn_reflns_limit_h_max 33
_diffrn_reflns_limit_h_min -34
_diffrn_reflns_limit_k_max 8
_diffrn_reflns_limit_k_min -8
_diffrn_reflns_limit_l_max 12
_diffrn_reflns_limit_l_min -12
_diffrn_reflns_number 9111
_diffrn_reflns_point_group_measured_fraction_full 0.998
_diffrn_reflns_point_group_measured_fraction_max 0.998
_diffrn_reflns_theta_full 25.242
_diffrn_reflns_theta_max 25.249
_diffrn_reflns_theta_min 2.820
_diffrn_source 'Rotating-anode X-ray tube'
_exptl_absorpt_coefficient_mu 3.276
_exptl_absorpt_correction_T_max 0.519
_exptl_absorpt_correction_T_min 0.508
_exptl_absorpt_correction_type multi-scan
_exptl_absorpt_process_details 'CrysAlisPro 1.171.39.46 (Rigaku OD, 2018)'
_exptl_crystal_colour Colourless
_exptl_crystal_density_diffrn 1.764
_exptl_crystal_description Prism
_exptl_crystal_F_000 1120
_exptl_crystal_size_max 0.210
_exptl_crystal_size_mid 0.210
_exptl_crystal_size_min 0.200
_refine_diff_density_max 0.618
_refine_diff_density_min -0.761
_refine_diff_density_rms 0.064
_refine_ls_abs_structure_details
;
 Refined as an inversion twin.
;
_refine_ls_abs_structure_Flack 0.027(11)
_refine_ls_extinction_method none
_refine_ls_goodness_of_fit_ref 1.000
_refine_ls_hydrogen_treatment constr
_refine_ls_matrix_type full
_refine_ls_number_parameters 188
_refine_ls_number_reflns 3827
_refine_ls_number_restraints 1
_refine_ls_restrained_S_all 1.000
_refine_ls_R_factor_all 0.0207
_refine_ls_R_factor_gt 0.0198
_refine_ls_shift/su_max 0.002
_refine_ls_shift/su_mean 0.000
_refine_ls_structure_factor_coef Fsqd
_refine_ls_weighting_details 'w=1/[\s^2^(Fo^2^)+(0.0362P)^2^+0.6089P] where P=(Fo^2^+2Fc^2^)/3'
_refine_ls_weighting_scheme calc
_refine_ls_wR_factor_gt 0.0522
_refine_ls_wR_factor_ref 0.0525
_reflns_Friedel_coverage 0.886
_reflns_Friedel_fraction_full 0.999
_reflns_Friedel_fraction_max 0.999
_reflns_number_gt 3105
_reflns_number_total 3827
_reflns_threshold_expression 'I > 2\s(I)'
_cod_data_source_file ja0c00315_si_005.cif
_cod_data_source_block '[(CH3)3NCH2Cl]ZnCl3-93K'
_cod_depositor_comments 'Adding full bibliography for 4134460--4134466.cif.'
_cod_database_code 4134464
_shelx_shelxl_version_number 2014/7
_shelx_space_group_comment
;
The symmetry employed for this shelxl refinement is uniquely defined
by the following loop, which should always be used as a source of
symmetry information in preference to the above space-group names.
They are only intended as comments.
;
_shelx_estimated_absorpt_t_min 0.546
_shelx_estimated_absorpt_t_max 0.560

loop_
_space_group_symop_operation_xyz
'x, y, z'
'-x, -y, z+1/2'
'x+1/2, -y+1/2, z'
'-x+1/2, y+1/2, z+1/2'

loop_
_atom_site_label
_atom_site_type_symbol
_atom_site_fract_x
_atom_site_fract_y
_atom_site_fract_z
_atom_site_U_iso_or_equiv
_atom_site_adp_type
_atom_site_occupancy
_atom_site_site_symmetry_order
_atom_site_calc_flag
_atom_site_refinement_flags_posn
_atom_site_refinement_flags_adp
_atom_site_refinement_flags_occupancy
_atom_site_disorder_assembly
_atom_site_disorder_group
Zn1 Zn 0.62992(2) 0.21566(4) 0.70554(4) 0.01068(11) Uani 1 1 d . . . . .
Zn2 Zn 0.59353(2) 0.71763(5) 0.71819(4) 0.01172(11) Uani 1 1 d . . . . .
Cl1 Cl 0.60783(3) -0.03507(10) 0.57220(8) 0.01338(18) Uani 1 1 d . . . . .
Cl2 Cl 0.59428(3) 0.21817(11) 0.89487(9) 0.0160(2) Uani 1 1 d . . . . .
Cl3 Cl 0.70789(3) 0.21457(9) 0.69682(10) 0.01413(18) Uani 1 1 d . . . . .
Cl4 Cl 0.60606(3) 0.46644(10) 0.57622(8) 0.01498(18) Uani 1 1 d . . . . .
Cl5 Cl 0.51849(3) 0.72230(11) 0.76661(10) 0.0186(2) Uani 1 1 d . . . . .
Cl6 Cl 0.64557(3) 0.71857(10) 0.87639(8) 0.01406(19) Uani 1 1 d . . . . .
Cl7 Cl 0.79373(5) 0.71110(15) 0.81765(11) 0.0354(3) Uani 1 1 d . . . . .
Cl8 Cl 0.60918(4) 0.50279(18) 0.23302(13) 0.0453(3) Uani 1 1 d . . . . .
N1 N 0.76165(11) 0.7105(3) 0.5687(3) 0.0143(7) Uani 1 1 d . . . . .
N2 N 0.54598(11) 0.7754(4) 0.1901(3) 0.0147(6) Uani 1 1 d . . . . .
C1 C 0.74681(15) 0.7114(5) 0.7081(5) 0.0243(9) Uani 1 1 d . . . . .
H1A H 0.7274 0.5994 0.7248 0.029 Uiso 1 1 calc R U . . .
H1B H 0.7276 0.8241 0.7243 0.029 Uiso 1 1 calc R U . . .
C2 C 0.78835(13) 0.8853(5) 0.5353(4) 0.0190(8) Uani 1 1 d . . . . .
H2A H 0.7697 0.9961 0.5566 0.029 Uiso 1 1 calc R U . . .
H2B H 0.7956 0.8856 0.4420 0.029 Uiso 1 1 calc R U . . .
H2C H 0.8172 0.8881 0.5856 0.029 Uiso 1 1 calc R U . . .
C3 C 0.71801(14) 0.7047(5) 0.4906(4) 0.0244(9) Uani 1 1 d . . . . .
H3A H 0.7006 0.5910 0.5127 0.037 Uiso 1 1 calc R U . . .
H3B H 0.7256 0.7034 0.3976 0.037 Uiso 1 1 calc R U . . .
H3C H 0.6992 0.8157 0.5104 0.037 Uiso 1 1 calc R U . . .
C4 C 0.79014(13) 0.5406(5) 0.5369(4) 0.0205(8) Uani 1 1 d . . . . .
H4A H 0.8189 0.5435 0.5874 0.031 Uiso 1 1 calc R U . . .
H4B H 0.7975 0.5402 0.4436 0.031 Uiso 1 1 calc R U . . .
H4C H 0.7727 0.4269 0.5588 0.031 Uiso 1 1 calc R U . . .
C5 C 0.56490(13) 0.5944(5) 0.1360(4) 0.0214(8) Uani 1 1 d . . . . .
H5A H 0.5769 0.6170 0.0470 0.026 Uiso 1 1 calc R U . . .
H5B H 0.5396 0.5012 0.1296 0.026 Uiso 1 1 calc R U . . .
C6 C 0.52835(16) 0.7513(5) 0.3261(4) 0.0223(9) Uani 1 1 d . . . . .
H6A H 0.5144 0.8692 0.3559 0.033 Uiso 1 1 calc R U . . .
H6B H 0.5541 0.7175 0.3838 0.033 Uiso 1 1 calc R U . . .
H6C H 0.5050 0.6514 0.3277 0.033 Uiso 1 1 calc R U . . .
C7 C 0.58224(14) 0.9277(5) 0.1890(4) 0.0301(9) Uani 1 1 d . . . . .
H7A H 0.5686 1.0454 0.2204 0.045 Uiso 1 1 calc R U . . .
H7B H 0.5937 0.9452 0.1000 0.045 Uiso 1 1 calc R U . . .
H7C H 0.6080 0.8915 0.2460 0.045 Uiso 1 1 calc R U . . .
C8 C 0.50673(15) 0.8296(6) 0.1033(4) 0.0319(10) Uani 1 1 d . . . . .
H8A H 0.4837 0.7284 0.1019 0.048 Uiso 1 1 calc R U . . .
H8B H 0.5183 0.8511 0.0148 0.048 Uiso 1 1 calc R U . . .
H8C H 0.4923 0.9450 0.1361 0.048 Uiso 1 1 calc R U . . .

loop_
_atom_site_aniso_label
_atom_site_aniso_U_11
_atom_site_aniso_U_22
_atom_site_aniso_U_33
_atom_site_aniso_U_23
_atom_site_aniso_U_13
_atom_site_aniso_U_12
Zn1 0.0106(2) 0.01006(19) 0.0114(2) 0.0007(2) -0.00027(18) 0.00002(12)
Zn2 0.0111(2) 0.01031(18) 0.0138(2) 0.0002(2) -0.00077(18) -0.00039(12)
Cl1 0.0176(5) 0.0091(4) 0.0135(4) -0.0001(3) -0.0010(3) -0.0014(3)
Cl2 0.0156(5) 0.0181(4) 0.0145(5) 0.0011(4) 0.0038(4) 0.0002(3)
Cl3 0.0102(4) 0.0149(4) 0.0172(4) 0.0002(4) 0.0016(4) -0.0005(3)
Cl4 0.0227(5) 0.0095(4) 0.0128(4) 0.0002(4) -0.0026(3) 0.0017(3)
Cl5 0.0126(5) 0.0176(4) 0.0257(5) -0.0006(4) 0.0022(4) -0.0009(3)
Cl6 0.0118(4) 0.0150(4) 0.0154(5) 0.0003(4) -0.0017(4) -0.0008(3)
Cl7 0.0520(8) 0.0370(6) 0.0173(5) 0.0023(4) 0.0023(5) -0.0111(5)
Cl8 0.0474(7) 0.0627(7) 0.0256(5) 0.0088(5) 0.0045(5) 0.0377(6)
N1 0.0131(17) 0.0110(14) 0.0189(17) -0.0004(11) 0.0070(14) -0.0004(10)
N2 0.0124(16) 0.0163(13) 0.0153(15) -0.0013(12) 0.0007(14) 0.0005(10)
C1 0.031(2) 0.0213(18) 0.021(2) -0.0023(17) 0.014(2) -0.0038(14)
C2 0.023(2) 0.0134(17) 0.0209(19) 0.0025(15) 0.0074(15) -0.0041(14)
C3 0.011(2) 0.028(2) 0.033(2) 0.0007(16) 0.0021(18) -0.0015(15)
C4 0.022(2) 0.0149(18) 0.024(2) 0.0017(15) 0.0070(16) 0.0043(14)
C5 0.022(2) 0.0220(18) 0.0198(18) 0.0012(16) 0.0054(16) 0.0091(15)
C6 0.024(2) 0.0239(18) 0.019(2) -0.0035(16) 0.0098(19) -0.0042(15)
C7 0.028(2) 0.0280(19) 0.035(2) 0.0037(19) 0.0119(18) -0.0146(17)
C8 0.024(2) 0.042(2) 0.029(2) -0.010(2) -0.0130(18) 0.0170(19)

loop_
_atom_type_symbol
_atom_type_description
_atom_type_scat_dispersion_real
_atom_type_scat_dispersion_imag
_atom_type_scat_source
C C 0.0033 0.0016 'International Tables Vol C Tables 4.2.6.8 and 6.1.1.4'
H H 0.0000 0.0000 'International Tables Vol C Tables 4.2.6.8 and 6.1.1.4'
N N 0.0061 0.0033 'International Tables Vol C Tables 4.2.6.8 and 6.1.1.4'
Cl Cl 0.1484 0.1585 'International Tables Vol C Tables 4.2.6.8 and 6.1.1.4'
Zn Zn 0.2839 1.4301 'International Tables Vol C Tables 4.2.6.8 and 6.1.1.4'

loop_
_geom_angle_atom_site_label_1
_geom_angle_atom_site_label_2
_geom_angle_atom_site_label_3
_geom_angle
_geom_angle_site_symmetry_1
_geom_angle_site_symmetry_3
_geom_angle_publ_flag
Cl2 Zn1 Cl3 120.19(4) . . ?
Cl2 Zn1 Cl4 111.03(3) . . ?
Cl3 Zn1 Cl4 106.01(3) . . ?
Cl2 Zn1 Cl1 113.31(3) . . ?
Cl3 Zn1 Cl1 104.29(3) . . ?
Cl4 Zn1 Cl1 99.83(3) . . ?
Cl6 Zn2 Cl5 119.88(4) . . ?
Cl6 Zn2 Cl4 110.79(3) . . ?
Cl5 Zn2 Cl4 107.58(3) . . ?
Cl6 Zn2 Cl1 110.26(3) . 1_565 ?
Cl5 Zn2 Cl1 107.63(3) . 1_565 ?
Cl4 Zn2 Cl1 98.54(3) . 1_565 ?
Zn1 Cl1 Zn2 104.28(4) . 1_545 ?
Zn1 Cl4 Zn2 106.09(4) . . ?
C1 N1 C3 105.8(3) . . ?
C1 N1 C4 111.7(3) . . ?
C3 N1 C4 108.9(3) . . ?
C1 N1 C2 111.2(3) . . ?
C3 N1 C2 109.5(3) . . ?
C4 N1 C2 109.7(3) . . ?
C8 N2 C6 109.1(3) . . ?
C8 N2 C5 106.1(3) . . ?
C6 N2 C5 111.7(3) . . ?
C8 N2 C7 109.7(3) . . ?
C6 N2 C7 109.0(3) . . ?
C5 N2 C7 111.1(3) . . ?
N1 C1 Cl7 113.0(3) . . ?
N2 C5 Cl8 112.0(3) . . ?

loop_
_geom_bond_atom_site_label_1
_geom_bond_atom_site_label_2
_geom_bond_distance
_geom_bond_site_symmetry_2
_geom_bond_publ_flag
Zn1 Cl2 2.1993(10) . ?
Zn1 Cl3 2.2546(9) . ?
Zn1 Cl4 2.3287(9) . ?
Zn1 Cl1 2.3379(8) . ?
Zn2 Cl6 2.2131(10) . ?
Zn2 Cl5 2.2243(10) . ?
Zn2 Cl4 2.3348(9) . ?
Zn2 Cl1 2.3483(9) 1_565 ?
Cl1 Zn2 2.3483(9) 1_545 ?
Cl7 C1 1.761(5) . ?
Cl8 C5 1.748(4) . ?
N1 C1 1.494(5) . ?
N1 C3 1.494(5) . ?
N1 C4 1.499(4) . ?
N1 C2 1.503(4) . ?
N2 C8 1.493(5) . ?
N2 C6 1.496(5) . ?
N2 C5 1.506(4) . ?
N2 C7 1.507(4) . ?

loop_
_geom_torsion_atom_site_label_1
_geom_torsion_atom_site_label_2
_geom_torsion_atom_site_label_3
_geom_torsion_atom_site_label_4
_geom_torsion
_geom_torsion_site_symmetry_1
_geom_torsion_site_symmetry_2
_geom_torsion_site_symmetry_3
_geom_torsion_site_symmetry_4
_geom_torsion_publ_flag
C3 N1 C1 Cl7 178.2(2) . . . . ?
C4 N1 C1 Cl7 59.9(3) . . . . ?
C2 N1 C1 Cl7 -63.0(3) . . . . ?
C8 N2 C5 Cl8 -176.2(3) . . . . ?
C6 N2 C5 Cl8 -57.4(4) . . . . ?
C7 N2 C5 Cl8 64.6(4) . . . . ?
